data_4071770
loop_
_publ_author_name
'Ojo, Wilfried-Solo'
'P\'etillon, Fran\,cois Y.'
'Schollhammer, P.'
'Talarmin, Jean'

_publ_section_title
;
 C&#x2212;C, C&#x2212;S, and C&#x2212;N Coupling versus Dealkylation
 Processes in the Cationic Tris(thiolato)dimolybdenum(III) Complexes
 [Mo2Cp2(\m-SMe)3L2]+(L = xylNC,t-BuNC, CO, MeCN)
;
_journal_issue 16
_journal_name_full Organometallics
_journal_page_first 4207
_journal_paper_doi 10.1021/om8003702
_journal_volume 27
_journal_year 2008
_chemical_formula_moiety
;
        C15 H18 Cl Mo2 O2 S3 1+, Cl 1-, H2 O
;
_chemical_formula_sum 'C15 H20 Cl2 Mo2 O3 S3'
_chemical_formula_weight 607.27
_chemical_name_systematic
;
 ?
;
_space_group_IT_number 14
_symmetry_cell_setting monoclinic
_symmetry_space_group_name_Hall '-P 2ybc'
_symmetry_space_group_name_H-M 'P 1 21/c 1'
_atom_sites_solution_hydrogens geom
_atom_sites_solution_primary direct
_atom_sites_solution_secondary difmap
_audit_conform_dict_location ftp://ftp.iucr.org/pub/cif_core.dic
_audit_conform_dict_name cif_core.dic
_audit_conform_dict_version 2.2
_audit_creation_date 2008-03-13T15:53:01-00:00
_audit_creation_method 'WinGX routine CIF_UPDATE'
_cell_angle_alpha 90
_cell_angle_beta 113.652(7)
_cell_angle_gamma 90
_cell_formula_units_Z 4
_cell_length_a 10.8247(7)
_cell_length_b 12.9834(5)
_cell_length_c 16.0843(10)
_cell_measurement_reflns_used 4777
_cell_measurement_temperature 170(2)
_cell_measurement_theta_max 27.88
_cell_measurement_theta_min 2.09
_cell_volume 2070.6(2)
_computing_cell_refinement
;
        CrysAlis RED, Oxford Diffraction Ltd.,
Version 1.171.28cycle4 beta (release 11-11-2005 CrysAlis171 .NET)
        (compiled Nov 11 2005,15:50:43)
;
_computing_data_collection
;
        CrysAlis CCD, Oxford Diffraction Ltd.,
Version 1.171.28cycle4 beta (release 11-11-2005 CrysAlis171 .NET)
        (compiled Nov 11 2005,15:50:43)
;
_computing_data_reduction
;
        CrysAlis RED, Oxford Diffraction Ltd.,
Version 1.171.28cycle4 beta (release 11-11-2005 CrysAlis171 .NET)
        (compiled Nov 11 2005,15:50:43)
;
_computing_molecular_graphics 'ORTEP3 for Windows (Farrugia, 1997)'
_computing_publication_material 'PLATON (Spek, 1980-2002)'
_computing_structure_refinement 'SHELXL-97 (Sheldrick, 1997)'
_computing_structure_solution 'SIR-92 (Altomare et al., 1992)'
_diffrn_ambient_temperature 170(2)
_diffrn_detector 'CCD plate'
_diffrn_measured_fraction_theta_full 0.998
_diffrn_measured_fraction_theta_max 0.998
_diffrn_measurement_device 'Kappa-geometry diffractometer'
_diffrn_measurement_device_type 'Oxford Diffraction XCALIBUR2'
_diffrn_measurement_method
;
        4 stepped omega-scans over 115 deg.
        with kappa -79 deg (chi -58.3 deg), phi 0, 90, 180, 270 deg
        1 stepped phi-scan over 26 deg
        step 0.75 deg, exposure time 10 s
        detector distance 45 mm
        detector angle 30 deg
;
_diffrn_orient_matrix_UB_11 0.0455987404
_diffrn_orient_matrix_UB_12 -0.0137579871
_diffrn_orient_matrix_UB_13 -0.0197985251
_diffrn_orient_matrix_UB_21 0.0103302469
_diffrn_orient_matrix_UB_22 -0.0485867634
_diffrn_orient_matrix_UB_23 0.0219383006
_diffrn_orient_matrix_UB_31 -0.0541321484
_diffrn_orient_matrix_UB_32 -0.0208561661
_diffrn_orient_matrix_UB_33 -0.0380062325
_diffrn_radiation_monochromator graphite
_diffrn_radiation_probe x-ray
_diffrn_radiation_type MoK\a
_diffrn_radiation_wavelength 0.71073
_diffrn_reflns_av_R_equivalents 0.0416
_diffrn_reflns_av_unetI/netI 0.0422
_diffrn_reflns_limit_h_max 13
_diffrn_reflns_limit_h_min -13
_diffrn_reflns_limit_k_max 16
_diffrn_reflns_limit_k_min -16
_diffrn_reflns_limit_l_max 19
_diffrn_reflns_limit_l_min -20
_diffrn_reflns_number 17477
_diffrn_reflns_theta_full 26.37
_diffrn_reflns_theta_max 26.37
_diffrn_reflns_theta_min 3.13
_diffrn_source 'sealed X-ray tube'
_exptl_absorpt_coefficient_mu 1.784
_exptl_absorpt_correction_type none
_exptl_crystal_colour black
_exptl_crystal_density_diffrn 1.948
_exptl_crystal_density_method 'not measured'
_exptl_crystal_description 'truncated prism'
_exptl_crystal_F_000 1200
_exptl_crystal_size_max 0.25
_exptl_crystal_size_mid 0.1
_exptl_crystal_size_min 0.1
_refine_diff_density_max 1.123
_refine_diff_density_min -0.606
_refine_diff_density_rms 0.124
_refine_ls_extinction_method none
_refine_ls_goodness_of_fit_ref 0.993
_refine_ls_hydrogen_treatment mixed
_refine_ls_matrix_type full
_refine_ls_number_parameters 231
_refine_ls_number_reflns 4226
_refine_ls_number_restraints 3
_refine_ls_restrained_S_all 0.993
_refine_ls_R_factor_all 0.0497
_refine_ls_R_factor_gt 0.0353
_refine_ls_shift/su_max 0
_refine_ls_shift/su_mean 0
_refine_ls_structure_factor_coef Fsqd
_refine_ls_weighting_details 'calc w=1/[\s^2^(Fo^2^)+(0.0463P)^2^+0.0000P] where P=(Fo^2^+2Fc^2^)/3'
_refine_ls_weighting_scheme calc
_refine_ls_wR_factor_gt 0.0787
_refine_ls_wR_factor_ref 0.0842
_reflns_number_gt 3264
_reflns_number_total 4226
_reflns_threshold_expression >2sigma(I)
_cod_data_source_file om8003702-file007.cif
_cod_data_source_block musco
_cod_depositor_comments
;
The following automatic conversions were performed:

'_diffrn_radiation_probe' value 'X-ray' changed to 'x-ray' according
to /home/saulius/struct/CIF-dictionaries/cif_core.dic dictionary
named 'cif_core.dic' version 2.4.1 from 2010-06-29.

Automatic conversion script
Id: cif_fix_values 1715 2011-07-08 13:25:40Z adriana 
;
_cod_original_sg_symbol_Hall -P2ybc
_cod_original_sg_symbol_H-M P21/c
_cod_database_code 4071770

loop_
_symmetry_equiv_pos_as_xyz
'x, y, z'
'-x, y+1/2, -z+1/2'
'-x, -y, -z'
'x, -y-1/2, z-1/2'

loop_
_atom_site_label
_atom_site_type_symbol
_atom_site_fract_x
_atom_site_fract_y
_atom_site_fract_z
_atom_site_U_iso_or_equiv
_atom_site_adp_type
_atom_site_occupancy
_atom_site_symmetry_multiplicity
_atom_site_calc_flag
_atom_site_refinement_flags
C1 C 0.4509(3) 0.2376(3) 0.3664(3) 0.0304(10) Uani 1 1 d .
H1A H 0.5491 0.2299 0.3962 0.046 Uiso 1 1 calc R
H1B H 0.4224 0.2952 0.3939 0.046 Uiso 1 1 calc R
H1C H 0.4246 0.2511 0.3016 0.046 Uiso 1 1 calc R
C3 C 0.3088(3) -0.0953(2) 0.4475(2) 0.0251(9) Uani 1 1 d R
H3A H 0.3525 -0.1613 0.4444 0.03 Uiso 1 1 calc R
H3B H 0.3789 -0.041 0.4671 0.03 Uiso 1 1 calc R
C2 C -0.0295(5) 0.1154(4) 0.0688(3) 0.0354(11) Uani 1 1 d .
H2A H -0.035 0.0798 0.0137 0.053 Uiso 1 1 calc R
H2B H 0.0301 0.1752 0.0798 0.053 Uiso 1 1 calc R
H2C H -0.1197 0.1382 0.0611 0.053 Uiso 1 1 calc R
C5 C 0.1375(4) 0.2509(3) 0.2465(3) 0.0293(10) Uani 1 1 d .
C4 C 0.2984(4) 0.1421(3) 0.1729(3) 0.0279(10) Uani 1 1 d .
C11 C 0.3853(5) -0.1481(3) 0.2591(3) 0.0327(11) Uani 1 1 d .
H11 H 0.3726 -0.1998 0.2966 0.039 Uiso 1 1 calc R
C12 C 0.3030(5) -0.1320(3) 0.1669(3) 0.0281(10) Uani 1 1 d .
H12 H 0.2248 -0.1705 0.1316 0.034 Uiso 1 1 calc R
C13 C 0.3566(5) -0.0493(3) 0.1361(3) 0.0302(10) Uani 1 1 d .
H13 H 0.3222 -0.0229 0.076 0.036 Uiso 1 1 calc R
C14 C 0.4717(5) -0.0119(3) 0.2107(4) 0.0340(11) Uani 1 1 d .
H14 H 0.5263 0.0449 0.2096 0.041 Uiso 1 1 calc R
C15 C 0.4900(4) -0.0742(3) 0.2865(3) 0.0355(11) Uani 1 1 d .
H15 H 0.5601 -0.0677 0.3453 0.043 Uiso 1 1 calc R
C21 C 0.0004(4) 0.0766(4) 0.3970(3) 0.0311(10) Uani 1 1 d .
H21 H -0.0041 0.0087 0.4176 0.037 Uiso 1 1 calc R
C22 C -0.0889(4) 0.1194(4) 0.3158(3) 0.0340(11) Uani 1 1 d .
H22 H -0.1642 0.0857 0.271 0.041 Uiso 1 1 calc R
C23 C -0.0481(5) 0.2211(4) 0.3116(4) 0.0420(13) Uani 1 1 d .
H23 H -0.0913 0.2685 0.2637 0.05 Uiso 1 1 calc R
C24 C 0.0699(5) 0.2414(4) 0.3920(4) 0.0396(12) Uani 1 1 d .
H24 H 0.1192 0.3041 0.4073 0.048 Uiso 1 1 calc R
C25 C 0.0986(5) 0.1511(4) 0.4436(3) 0.0346(11) Uani 1 1 d .
H25 H 0.1721 0.1415 0.5005 0.042 Uiso 1 1 calc R
O5 O 0.1414(3) 0.3257(2) 0.2124(2) 0.0418(9) Uani 1 1 d .
O4 O 0.3063(3) 0.2120(2) 0.1315(2) 0.0391(8) Uani 1 1 d .
S1 S 0.37064(10) 0.12007(7) 0.38044(7) 0.0203(2) Uani 1 1 d .
S3 S 0.18153(10) -0.06373(7) 0.33638(7) 0.0201(2) Uani 1 1 d .
S2 S 0.03760(10) 0.02741(8) 0.16530(7) 0.0239(2) Uani 1 1 d .
Mo2 Mo 0.12371(3) 0.11990(3) 0.31078(2) 0.01837(10) Uani 1 1 d .
Mo1 Mo 0.28617(3) 0.01607(3) 0.24138(2) 0.01843(11) Uani 1 1 d .
Cl1 Cl 0.23430(13) -0.10575(10) 0.52812(8) 0.0421(3) Uani 1 1 d .
Cl2 Cl 0.36779(12) -0.14510(8) 0.90120(8) 0.0337(3) Uani 1 1 d .
O6 O 0.3172(4) 0.0844(3) 0.9553(3) 0.0494(9) Uani 1 1 d D
H6B H 0.392(3) 0.104(4) 0.991(3) 0.074 Uiso 1 1 d D
H6A H 0.332(6) 0.026(3) 0.938(4) 0.074 Uiso 1 1 d D

loop_
_atom_site_aniso_label
_atom_site_aniso_U_11
_atom_site_aniso_U_22
_atom_site_aniso_U_33
_atom_site_aniso_U_23
_atom_site_aniso_U_13
_atom_site_aniso_U_12
C1 0.031(3) 0.024(2) 0.035(3) -0.005(2) 0.012(2) -0.0159(19)
C3 0.026(2) 0.026(2) 0.025(2) 0.0047(18) 0.0118(19) 0.0040(18)
C2 0.031(3) 0.044(3) 0.021(2) 0.005(2) 0.001(2) 0.010(2)
C5 0.030(3) 0.026(2) 0.037(3) 0.002(2) 0.018(2) 0.0069(19)
C4 0.025(2) 0.025(2) 0.035(3) -0.007(2) 0.014(2) 0.0037(18)
C11 0.044(3) 0.023(2) 0.040(3) 0.005(2) 0.026(2) 0.019(2)
C12 0.032(3) 0.022(2) 0.038(3) -0.0065(19) 0.021(2) 0.0004(18)
C13 0.044(3) 0.027(2) 0.030(2) 0.0031(19) 0.026(2) 0.008(2)
C14 0.030(3) 0.026(2) 0.059(3) 0.003(2) 0.032(2) 0.005(2)
C15 0.022(2) 0.035(3) 0.046(3) -0.003(2) 0.010(2) 0.014(2)
C21 0.031(3) 0.035(3) 0.037(3) 0.009(2) 0.025(2) 0.012(2)
C22 0.020(2) 0.058(3) 0.028(3) -0.001(2) 0.015(2) 0.006(2)
C23 0.044(3) 0.040(3) 0.059(3) 0.027(3) 0.039(3) 0.030(2)
C24 0.053(3) 0.027(3) 0.054(3) -0.014(2) 0.038(3) -0.002(2)
C25 0.031(3) 0.055(3) 0.021(2) -0.007(2) 0.014(2) 0.001(2)
O5 0.048(2) 0.0281(18) 0.059(2) 0.0202(17) 0.0312(19) 0.0122(16)
O4 0.049(2) 0.0296(18) 0.047(2) 0.0116(16) 0.0277(17) 0.0030(16)
S1 0.0190(5) 0.0195(5) 0.0208(5) -0.0005(4) 0.0062(4) -0.0022(4)
S3 0.0232(5) 0.0173(5) 0.0218(5) 0.0020(4) 0.0111(4) 0.0003(4)
S2 0.0213(5) 0.0280(6) 0.0197(5) -0.0011(4) 0.0053(4) 0.0011(4)
Mo2 0.0191(2) 0.01715(18) 0.02015(19) 0.00101(14) 0.00924(15) 0.00238(14)
Mo1 0.01975(19) 0.01754(18) 0.0199(2) 0.00084(14) 0.00995(15) 0.00161(14)
Cl1 0.0455(7) 0.0567(8) 0.0325(6) 0.0187(6) 0.0245(6) 0.0173(6)
Cl2 0.0389(7) 0.0277(6) 0.0320(6) -0.0025(5) 0.0116(5) -0.0023(5)
O6 0.056(2) 0.041(2) 0.051(2) 0.0025(19) 0.021(2) 0.0023(19)

loop_
_atom_type_symbol
_atom_type_description
_atom_type_scat_dispersion_real
_atom_type_scat_dispersion_imag
_atom_type_scat_source
C C 0.0033 0.0016 'International Tables Vol C Tables 4.2.6.8 and 6.1.1.4'
H H 0 0 'International Tables Vol C Tables 4.2.6.8 and 6.1.1.4'
O O 0.0106 0.006 'International Tables Vol C Tables 4.2.6.8 and 6.1.1.4'
S S 0.1246 0.1234 'International Tables Vol C Tables 4.2.6.8 and 6.1.1.4'
Mo Mo -1.6832 0.6857 'International Tables Vol C Tables 4.2.6.8 and 6.1.1.4'
Cl Cl 0.1484 0.1585 'International Tables Vol C Tables 4.2.6.8 and 6.1.1.4'

loop_
_exptl_crystal_face_index_h
_exptl_crystal_face_index_k
_exptl_crystal_face_index_l
_exptl_crystal_face_perp_dist
-1 -1 1 0.065
14 -1 -17 0.06
-11 -5 19 0.085
-6 -1 23 0.11
3 -18 -4 0.085
0 9 -2 0.06
1 1 1 0.09
-1 -1 -1 0.14
1 3 2 0.075
1 1 3 0.105
-5 1 2 0.07
0 1 -1 0.11
0 -1 1 0.085
1 -1 -1 0.05
-1 1 1 0.045
1 1 -1 0.035

loop_
_geom_angle_atom_site_label_1
_geom_angle_atom_site_label_2
_geom_angle_atom_site_label_3
_geom_angle
S1 C1 H1A 109.5
S1 C1 H1B 109.5
H1A C1 H1B 109.5
S1 C1 H1C 109.5
H1A C1 H1C 109.5
H1B C1 H1C 109.5
Cl1 C3 S3 110.34(18)
Cl1 C3 H3A 109.6
S3 C3 H3A 109.6
Cl1 C3 H3B 109.6
S3 C3 H3B 109.6
H3A C3 H3B 108.1
S2 C2 H2A 109.5
S2 C2 H2B 109.5
H2A C2 H2B 109.5
S2 C2 H2C 109.5
H2A C2 H2C 109.5
H2B C2 H2C 109.5
O5 C5 Mo2 176.8(4)
O4 C4 Mo1 177.6(4)
C12 C11 C15 108.5(4)
C12 C11 Mo1 70.9(2)
C15 C11 Mo1 72.1(2)
C12 C11 H11 125.7
C15 C11 H11 125.7
Mo1 C11 H11 122.9
C13 C12 C11 108.0(4)
C13 C12 Mo1 71.1(2)
C11 C12 Mo1 74.0(2)
C13 C12 H12 126.0
C11 C12 H12 126.0
Mo1 C12 H12 120.7
C12 C13 C14 108.0(4)
C12 C13 Mo1 73.4(2)
C14 C13 Mo1 71.8(2)
C12 C13 H13 126.0
C14 C13 H13 126.0
Mo1 C13 H13 120.6
C15 C14 C13 107.8(4)
C15 C14 Mo1 74.6(3)
C13 C14 Mo1 71.8(2)
C15 C14 H14 126.1
C13 C14 H14 126.1
Mo1 C14 H14 119.3
C14 C15 C11 107.6(4)
C14 C15 Mo1 69.9(2)
C11 C15 Mo1 72.8(2)
C14 C15 H15 126.2
C11 C15 H15 126.2
Mo1 C15 H15 122.7
C22 C21 C25 108.5(4)
C22 C21 Mo2 72.2(3)
C25 C21 Mo2 70.3(2)
C22 C21 H21 125.8
C25 C21 H21 125.8
Mo2 C21 H21 123.3
C21 C22 C23 107.9(4)
C21 C22 Mo2 73.2(2)
C23 C22 Mo2 70.2(2)
C21 C22 H22 126.1
C23 C22 H22 126.1
Mo2 C22 H22 122.2
C22 C23 C24 108.3(4)
C22 C23 Mo2 74.4(2)
C24 C23 Mo2 71.2(2)
C22 C23 H23 125.8
C24 C23 H23 125.8
Mo2 C23 H23 120.4
C25 C24 C23 106.7(4)
C25 C24 Mo2 73.2(3)
C23 C24 Mo2 72.2(3)
C25 C24 H24 126.7
C23 C24 H24 126.7
Mo2 C24 H24 119.9
C24 C25 C21 108.7(4)
C24 C25 Mo2 71.1(3)
C21 C25 Mo2 74.4(2)
C24 C25 H25 125.7
C21 C25 H25 125.7
Mo2 C25 H25 120.6
C1 S1 Mo2 115.68(11)
C1 S1 Mo1 111.81(14)
Mo2 S1 Mo1 69.10(3)
C3 S3 Mo2 115.23(12)
C3 S3 Mo1 110.48(11)
Mo2 S3 Mo1 68.77(3)
C2 S2 Mo2 111.92(15)
C2 S2 Mo1 116.14(16)
Mo2 S2 Mo1 68.66(3)
C5 Mo2 C24 78.40(17)
C5 Mo2 C23 75.33(17)
C24 Mo2 C23 36.66(19)
C5 Mo2 C25 112.80(18)
C24 Mo2 C25 35.66(17)
C23 Mo2 C25 59.45(17)
C5 Mo2 C22 107.17(17)
C24 Mo2 C22 59.87(17)
C23 Mo2 C22 35.36(17)
C25 Mo2 C22 58.81(16)
C5 Mo2 C21 132.72(16)
C24 Mo2 C21 59.20(17)
C23 Mo2 C21 58.42(16)
C25 Mo2 C21 35.35(16)
C22 Mo2 C21 34.59(15)
C5 Mo2 S1 86.70(12)
C24 Mo2 S1 102.77(14)
C23 Mo2 S1 137.67(15)
C25 Mo2 S1 95.11(12)
C22 Mo2 S1 153.42(11)
C21 Mo2 S1 120.34(11)
C5 Mo2 S2 90.07(13)
C24 Mo2 S2 143.28(14)
C23 Mo2 S2 106.77(15)
C25 Mo2 S2 146.25(12)
C22 Mo2 S2 91.65(12)
C21 Mo2 S2 110.94(12)
S1 Mo2 S2 111.32(4)
C5 Mo2 S3 146.47(12)
C24 Mo2 S3 133.26(13)
C23 Mo2 S3 135.34(13)
C25 Mo2 S3 97.62(13)
C22 Mo2 S3 100.36(12)
C21 Mo2 S3 80.54(11)
S1 Mo2 S3 76.49(3)
S2 Mo2 S3 70.07(3)
C5 Mo2 Mo1 90.80(12)
C24 Mo2 Mo1 156.67(13)
C23 Mo2 Mo1 158.42(13)
C25 Mo2 Mo1 142.13(12)
C22 Mo2 Mo1 143.45(12)
C21 Mo2 Mo1 136.26(11)
S1 Mo2 Mo1 55.53(3)
S2 Mo2 Mo1 55.95(3)
S3 Mo2 Mo1 55.76(2)
C4 Mo1 C14 75.71(16)
C4 Mo1 C13 77.31(16)
C14 Mo1 C13 36.38(17)
C4 Mo1 C12 110.92(16)
C14 Mo1 C12 59.73(16)
C13 Mo1 C12 35.53(15)
C4 Mo1 C15 108.46(17)
C14 Mo1 C15 35.46(16)
C13 Mo1 C15 59.33(17)
C12 Mo1 C15 58.92(16)
C4 Mo1 C11 132.69(16)
C14 Mo1 C11 58.89(16)
C13 Mo1 C11 58.70(15)
C12 Mo1 C11 35.08(15)
C15 Mo1 C11 35.06(16)
C4 Mo1 S1 88.25(13)
C14 Mo1 S1 104.26(13)
C13 Mo1 S1 140.18(12)
C12 Mo1 S1 148.47(12)
C15 Mo1 S1 91.88(12)
C11 Mo1 S1 113.79(12)
C4 Mo1 S3 146.20(12)
C14 Mo1 S3 136.91(12)
C13 Mo1 S3 132.61(11)
C12 Mo1 S3 97.08(11)
C15 Mo1 S3 101.99(13)
C11 Mo1 S3 81.08(12)
S1 Mo1 S3 76.24(3)
C4 Mo1 S2 88.75(13)
C14 Mo1 S2 141.25(13)
C13 Mo1 S2 106.02(12)
C12 Mo1 S2 95.13(12)
C15 Mo1 S2 152.36(12)
C11 Mo1 S2 117.83(12)
S1 Mo1 S2 110.60(4)
S3 Mo1 S2 69.67(4)
C4 Mo1 Mo2 90.98(12)
C14 Mo1 Mo2 156.57(12)
C13 Mo1 Mo2 158.72(12)
C12 Mo1 Mo2 143.68(11)
C15 Mo1 Mo2 141.94(12)
C11 Mo1 Mo2 136.24(11)
S1 Mo1 Mo2 55.37(3)
S3 Mo1 Mo2 55.47(3)
S2 Mo1 Mo2 55.39(3)
H6B O6 H6A 104(4)

loop_
_geom_bond_atom_site_label_1
_geom_bond_atom_site_label_2
_geom_bond_distance
C1 S1 1.814(3)
C1 H1A 0.9800
C1 H1B 0.9800
C1 H1C 0.9800
C3 Cl1 1.785(4)
C3 S3 1.812(3)
C3 H3A 0.9900
C3 H3B 0.9900
C2 S2 1.826(4)
C2 H2A 0.9800
C2 H2B 0.9800
C2 H2C 0.9800
C5 O5 1.124(5)
C5 Mo2 2.027(4)
C4 O4 1.149(5)
C4 Mo1 2.006(5)
C11 C12 1.406(6)
C11 C15 1.414(6)
C11 Mo1 2.351(4)
C11 H11 0.9500
C12 C13 1.402(6)
C12 Mo1 2.311(4)
C12 H12 0.9500
C13 C14 1.425(7)
C13 Mo1 2.282(4)
C13 H13 0.9500
C14 C15 1.409(7)
C14 Mo1 2.281(4)
C14 H14 0.9500
C15 Mo1 2.342(4)
C15 H15 0.9500
C21 C22 1.392(6)
C21 C25 1.410(6)
C21 Mo2 2.347(4)
C21 H21 0.9500
C22 C23 1.403(7)
C22 Mo2 2.335(4)
C22 H22 0.9500
C23 C24 1.431(7)
C23 Mo2 2.282(4)
C23 H23 0.9500
C24 C25 1.397(7)
C24 Mo2 2.268(4)
C24 H24 0.9500
C25 Mo2 2.295(4)
C25 H25 0.9500
S1 Mo2 2.4489(11)
S1 Mo1 2.4538(10)
S3 Mo2 2.4573(10)
S3 Mo1 2.4658(10)
S2 Mo2 2.4569(11)
S2 Mo1 2.4732(11)
Mo2 Mo1 2.7805(5)
O6 H6B 0.825(19)
O6 H6A 0.848(19)
